data_4084625
loop_
_publ_author_name
'Dickie, Diane A.'
'Kemp, Richard A.'

_publ_section_title
;
 Structures and CO2Reactivity of Zinc Complexes of Bis(diisopropyl-) and
 Bis(diphenylphosphino)amines
;
_journal_issue 22
_journal_name_full Organometallics
_journal_page_first 6511
_journal_paper_doi 10.1021/om500856p
_journal_volume 33
_journal_year 2014
_chemical_formula_sum 'C26 H56 N2 O4 P4 Zn'
_chemical_formula_weight 649.97
_space_group_crystal_system triclinic
_space_group_IT_number 2
_space_group_name_Hall '-P 1'
_space_group_name_H-M_alt 'P -1'
_symmetry_space_group_name_Hall '-P 1'
_symmetry_space_group_name_H-M 'P -1'
_atom_sites_solution_hydrogens geom
_atom_sites_solution_primary direct
_atom_sites_solution_secondary difmap
_cell_angle_alpha 91.779(2)
_cell_angle_beta 97.736(2)
_cell_angle_gamma 91.086(2)
_cell_formula_units_Z 4
_cell_length_a 9.1168(3)
_cell_length_b 17.4986(6)
_cell_length_c 22.0701(7)
_cell_measurement_temperature 173.(2)
_cell_volume 3486.2(2)
_computing_structure_refinement 'SHELXL-2013 (Sheldrick, 2013)'
_computing_structure_solution 'Bruker XT Intrinsic Solution Method'
_diffrn_ambient_temperature 173.(2)
_diffrn_measured_fraction_theta_full 0.999
_diffrn_measured_fraction_theta_max 0.999
_diffrn_measurement_device_type 'Bruker Kappa APEX II CCD'
_diffrn_measurement_method '\f and \w scans'
_diffrn_radiation_monochromator graphite
_diffrn_radiation_type 'Mo K\a'
_diffrn_radiation_wavelength 0.71073
_diffrn_reflns_av_R_equivalents 0.0647
_diffrn_reflns_av_unetI/netI 0.0807
_diffrn_reflns_limit_h_max 11
_diffrn_reflns_limit_h_min -11
_diffrn_reflns_limit_k_max 22
_diffrn_reflns_limit_k_min -22
_diffrn_reflns_limit_l_max 27
_diffrn_reflns_limit_l_min -27
_diffrn_reflns_number 43685
_diffrn_reflns_theta_full 26.73
_diffrn_reflns_theta_max 26.73
_diffrn_reflns_theta_min 1.47
_diffrn_source 'fine-focus tube'
_exptl_absorpt_coefficient_mu 0.918
_exptl_absorpt_correction_T_max 0.89
_exptl_absorpt_correction_T_min 0.70
_exptl_absorpt_correction_type multi-scan
_exptl_absorpt_process_details 'SADABS V2012/1 (Bruker AXS Inc.)'
_exptl_crystal_colour colourless
_exptl_crystal_density_diffrn 1.238
_exptl_crystal_density_method 'not measured'
_exptl_crystal_description rod
_exptl_crystal_F_000 1392
_exptl_crystal_size_max 0.416
_exptl_crystal_size_mid 0.237
_exptl_crystal_size_min 0.132
_refine_diff_density_max 0.590
_refine_diff_density_min -0.321
_refine_ls_extinction_method none
_refine_ls_goodness_of_fit_ref 0.998
_refine_ls_hydrogen_treatment constr
_refine_ls_matrix_type full
_refine_ls_number_parameters 699
_refine_ls_number_reflns 14807
_refine_ls_number_restraints 0
_refine_ls_restrained_S_all 0.998
_refine_ls_R_factor_all 0.0889
_refine_ls_R_factor_gt 0.0449
_refine_ls_shift/su_max 0.001
_refine_ls_shift/su_mean 0.000
_refine_ls_structure_factor_coef Fsqd
_refine_ls_weighting_details 'w=1/[\s^2^(Fo^2^)+(0.0406P)^2^] where P=(Fo^2^+2Fc^2^)/3'
_refine_ls_weighting_scheme calc
_refine_ls_wR_factor_gt 0.0882
_refine_ls_wR_factor_ref 0.1036
_reflns_number_gt 9540
_reflns_number_total 14807
_reflns_threshold_expression 'I > 2\s(I)'
_cod_data_source_file om500856p_si_001.cif
_cod_data_source_block 8
_cod_depositor_comments 'Adding full bibliography for 4084620--4084627.cif.'
_cod_database_code 4084625

loop_
_space_group_symop_operation_xyz
'x, y, z'
'-x, -y, -z'

loop_
_atom_site_type_symbol
_atom_site_label
_atom_site_fract_x
_atom_site_fract_y
_atom_site_fract_z
_atom_site_U_iso_or_equiv
_atom_site_adp_type
_atom_site_calc_flag
_atom_site_refinement_flags_adp
_atom_site_refinement_flags_posn
_atom_site_occupancy
Zn Zn1 0.40842(4) 0.14352(2) 0.74511(2) 0.02544(10) Uani d . . 1
Zn Zn2 0.24165(4) 0.35353(2) 0.25471(2) 0.02592(10) Uani d . . 1
P P1 0.29856(8) 0.04736(4) 0.59843(4) 0.02162(18) Uani d . . 1
P P2 0.55674(8) 0.12821(4) 0.66693(4) 0.02061(17) Uani d . . 1
P P3 0.38839(9) 0.12893(5) 0.90756(4) 0.02576(19) Uani d . . 1
P P4 0.36209(9) 0.24314(5) 0.81271(4) 0.02512(19) Uani d . . 1
P P5 0.13453(9) 0.36648(5) 0.09104(4) 0.02708(19) Uani d . . 1
P P6 0.14659(9) 0.25409(5) 0.18650(4) 0.02577(19) Uani d . . 1
P P7 0.23144(8) 0.44992(5) 0.40117(4) 0.02356(18) Uani d . . 1
P P8 0.44169(8) 0.37131(4) 0.33245(4) 0.02197(18) Uani d . . 1
N N1 0.4624(2) 0.08057(14) 0.60933(11) 0.0224(6) Uani d . . 1
N N2 0.3792(3) 0.21236(14) 0.88192(12) 0.0291(6) Uani d . . 1
N N3 0.1340(3) 0.28297(14) 0.11643(12) 0.0300(6) Uani d . . 1
N N4 0.3879(2) 0.41923(14) 0.39003(11) 0.0233(6) Uani d . . 1
O O1 0.2085(2) 0.11648(13) 0.69917(11) 0.0370(6) Uani d . . 1
O O2 0.0333(2) 0.07304(17) 0.62573(12) 0.0600(8) Uani d . . 1
O O3 0.4438(3) 0.05718(12) 0.80123(10) 0.0408(6) Uani d . . 1
O O4 0.4453(3) -0.01363(14) 0.88316(12) 0.0545(8) Uani d . . 1
O O5 0.2428(3) 0.44047(12) 0.19928(11) 0.0412(6) Uani d . . 1
O O6 0.1533(3) 0.51293(13) 0.12226(11) 0.0507(7) Uani d . . 1
O O7 0.0730(2) 0.37864(13) 0.30071(10) 0.0366(6) Uani d . . 1
O O8 -0.0520(2) 0.41779(17) 0.37582(12) 0.0569(8) Uani d . . 1
C C1 0.2928(3) -0.05560(18) 0.60958(15) 0.0310(8) Uani d . . 1
H H1 0.3762 -0.0782 0.5904 0.037 Uiso calc U R 1
C C2 0.1491(4) -0.0965(2) 0.57990(19) 0.0490(10) Uani d . . 1
H H2A 0.1515 -0.1505 0.5904 0.074 Uiso calc U R 1
H H2B 0.1401 -0.0926 0.5354 0.074 Uiso calc U R 1
H H2C 0.0642 -0.0725 0.595 0.074 Uiso calc U R 1
C C3 0.3214(4) -0.0705(2) 0.67832(16) 0.0409(9) Uani d . . 1
H H3A 0.2344 -0.0563 0.6974 0.061 Uiso calc U R 1
H H3B 0.4076 -0.0398 0.6972 0.061 Uiso calc U R 1
H H3C 0.3405 -0.1249 0.6842 0.061 Uiso calc U R 1
C C4 0.2124(3) 0.06478(18) 0.52121(14) 0.0286(7) Uani d . . 1
H H4 0.1107 0.041 0.5158 0.034 Uiso calc U R 1
C C5 0.1972(4) 0.15016(19) 0.51169(17) 0.0440(9) Uani d . . 1
H H5A 0.2959 0.1744 0.5148 0.066 Uiso calc U R 1
H H5B 0.1431 0.1727 0.543 0.066 Uiso calc U R 1
H H5C 0.143 0.1583 0.4711 0.066 Uiso calc U R 1
C C6 0.2982(4) 0.0281(2) 0.47316(16) 0.0518(11) Uani d . . 1
H H6A 0.2443 0.0347 0.4322 0.078 Uiso calc U R 1
H H6B 0.3088 -0.0266 0.4806 0.078 Uiso calc U R 1
H H6C 0.3965 0.0526 0.476 0.078 Uiso calc U R 1
C C7 0.1618(3) 0.08491(19) 0.64775(16) 0.0321(8) Uani d . . 1
C C11 0.7327(3) 0.08024(18) 0.68735(14) 0.0258(7) Uani d . . 1
H H11 0.7882 0.0819 0.6513 0.031 Uiso calc U R 1
C C12 0.8274(4) 0.1227(2) 0.74116(17) 0.0483(10) Uani d . . 1
H H12A 0.7754 0.1222 0.7772 0.072 Uiso calc U R 1
H H12B 0.8449 0.1757 0.7304 0.072 Uiso calc U R 1
H H12C 0.9224 0.0974 0.7502 0.072 Uiso calc U R 1
C C13 0.7103(4) -0.00293(19) 0.70158(17) 0.0409(9) Uani d . . 1
H H13A 0.8068 -0.027 0.7098 0.061 Uiso calc U R 1
H H13B 0.651 -0.0293 0.6665 0.061 Uiso calc U R 1
H H13C 0.6588 -0.0062 0.7376 0.061 Uiso calc U R 1
C C14 0.6152(3) 0.21900(18) 0.63633(15) 0.0309(8) Uani d . . 1
H H14 0.6934 0.2431 0.6675 0.037 Uiso calc U R 1
C C15 0.6831(4) 0.2070(2) 0.57759(17) 0.0517(11) Uani d . . 1
H H15A 0.6109 0.1807 0.5466 0.078 Uiso calc U R 1
H H15B 0.7714 0.1758 0.5856 0.078 Uiso calc U R 1
H H15C 0.7109 0.2567 0.5627 0.078 Uiso calc U R 1
C C16 0.4862(4) 0.27362(19) 0.62807(17) 0.0442(9) Uani d . . 1
H H16A 0.5183 0.3213 0.6112 0.066 Uiso calc U R 1
H H16B 0.453 0.2847 0.6678 0.066 Uiso calc U R 1
H H16C 0.4044 0.25 0.6 0.066 Uiso calc U R 1
C C21 0.2147(4) 0.1017(2) 0.93499(16) 0.0378(9) Uani d . . 1
H H21 0.1856 0.1464 0.9597 0.045 Uiso calc U R 1
C C22 0.2219(5) 0.0337(2) 0.9758(2) 0.0599(12) Uani d . . 1
H H22A 0.1251 0.0249 0.9892 0.09 Uiso calc U R 1
H H22B 0.2965 0.0439 1.0116 0.09 Uiso calc U R 1
H H22C 0.2489 -0.0117 0.953 0.09 Uiso calc U R 1
C C23 0.0931(4) 0.0893(3) 0.8808(2) 0.0740(15) Uani d . . 1
H H23A 0.1188 0.0467 0.8547 0.111 Uiso calc U R 1
H H23B 0.0833 0.1359 0.8572 0.111 Uiso calc U R 1
H H23C -0.0009 0.0774 0.8958 0.111 Uiso calc U R 1
C C24 0.5367(3) 0.1255(2) 0.97095(15) 0.0351(8) Uani d . . 1
H H24 0.5314 0.0746 0.99 0.042 Uiso calc U R 1
C C25 0.5191(4) 0.1876(2) 1.01930(17) 0.0593(12) Uani d . . 1
H H25A 0.5967 0.183 1.0542 0.089 Uiso calc U R 1
H H25B 0.4218 0.1817 1.033 0.089 Uiso calc U R 1
H H25C 0.5276 0.238 1.0017 0.089 Uiso calc U R 1
C C26 0.6862(4) 0.1333(2) 0.94720(19) 0.0549(11) Uani d . . 1
H H26A 0.694 0.1833 0.9289 0.082 Uiso calc U R 1
H H26B 0.6941 0.0927 0.9162 0.082 Uiso calc U R 1
H H26C 0.7663 0.1288 0.9812 0.082 Uiso calc U R 1
C C27 0.4309(4) 0.04649(18) 0.85627(15) 0.0319(8) Uani d . . 1
C C31 0.1699(4) 0.2735(2) 0.79222(16) 0.0381(9) Uani d . . 1
H H31 0.1089 0.2251 0.7874 0.046 Uiso calc U R 1
C C32 0.1467(4) 0.3090(2) 0.7293(2) 0.0633(13) Uani d . . 1
H H32A 0.0405 0.3146 0.7162 0.095 Uiso calc U R 1
H H32B 0.1881 0.2757 0.6997 0.095 Uiso calc U R 1
H H32C 0.1965 0.3593 0.7316 0.095 Uiso calc U R 1
C C33 0.1074(5) 0.3208(3) 0.8412(2) 0.0876(18) Uani d . . 1
H H33A 0.1533 0.3721 0.8444 0.131 Uiso calc U R 1
H H33B 0.1283 0.2961 0.8805 0.131 Uiso calc U R 1
H H33C 0.0001 0.3247 0.8302 0.131 Uiso calc U R 1
C C34 0.4839(4) 0.32818(18) 0.81525(15) 0.0329(8) Uani d . . 1
H H34 0.4542 0.3564 0.777 0.039 Uiso calc U R 1
C C35 0.4726(5) 0.3836(2) 0.8694(2) 0.0660(13) Uani d . . 1
H H35A 0.4864 0.3558 0.9075 0.099 Uiso calc U R 1
H H35B 0.3748 0.4067 0.8644 0.099 Uiso calc U R 1
H H35C 0.5493 0.4239 0.8709 0.099 Uiso calc U R 1
C C36 0.6440(4) 0.3051(2) 0.81529(18) 0.0444(9) Uani d . . 1
H H36A 0.7061 0.3509 0.8125 0.067 Uiso calc U R 1
H H36B 0.6509 0.2704 0.7802 0.067 Uiso calc U R 1
H H36C 0.6781 0.2793 0.8532 0.067 Uiso calc U R 1
C C41 0.2734(4) 0.37484(19) 0.03925(16) 0.0360(8) Uani d . . 1
H H41 0.2639 0.3277 0.0121 0.043 Uiso calc U R 1
C C42 0.4281(4) 0.3754(2) 0.07610(19) 0.0513(11) Uani d . . 1
H H42A 0.5028 0.3752 0.048 0.077 Uiso calc U R 1
H H42B 0.4386 0.3299 0.101 0.077 Uiso calc U R 1
H H42C 0.4421 0.4214 0.1029 0.077 Uiso calc U R 1
C C43 0.2539(5) 0.4434(2) -0.00244(17) 0.0542(11) Uani d . . 1
H H43A 0.2546 0.4906 0.0226 0.081 Uiso calc U R 1
H H43B 0.1594 0.4378 -0.0294 0.081 Uiso calc U R 1
H H43C 0.3352 0.4455 -0.0272 0.081 Uiso calc U R 1
C C44 -0.0443(4) 0.3903(2) 0.05045(18) 0.0487(10) Uani d . . 1
H H44 -0.0337 0.4414 0.0323 0.058 Uiso calc U R 1
C C45 -0.0944(5) 0.3323(3) -0.0020(2) 0.0820(16) Uani d . . 1
H H45A -0.1067 0.2817 0.0147 0.123 Uiso calc U R 1
H H45B -0.0196 0.3303 -0.03 0.123 Uiso calc U R 1
H H45C -0.1889 0.3479 -0.0242 0.123 Uiso calc U R 1
C C46 -0.1580(4) 0.3972(3) 0.0956(2) 0.0722(14) Uani d . . 1
H H46A -0.2528 0.413 0.0738 0.108 Uiso calc U R 1
H H46B -0.1225 0.4353 0.1279 0.108 Uiso calc U R 1
H H46C -0.1713 0.3475 0.1137 0.108 Uiso calc U R 1
C C47 0.1806(4) 0.45117(18) 0.14530(15) 0.0305(8) Uani d . . 1
C C51 0.2529(4) 0.16572(17) 0.18785(15) 0.0328(8) Uani d . . 1
H H51 0.2426 0.1406 0.2272 0.039 Uiso calc U R 1
C C52 0.1996(5) 0.1078(2) 0.1359(2) 0.0608(12) Uani d . . 1
H H52A 0.189 0.1336 0.0968 0.091 Uiso calc U R 1
H H52B 0.1037 0.0856 0.1424 0.091 Uiso calc U R 1
H H52C 0.2719 0.0672 0.1352 0.091 Uiso calc U R 1
C C53 0.4165(4) 0.1856(2) 0.18826(17) 0.0420(9) Uani d . . 1
H H53A 0.4739 0.1388 0.1923 0.063 Uiso calc U R 1
H H53B 0.4501 0.221 0.2228 0.063 Uiso calc U R 1
H H53C 0.4307 0.2097 0.1499 0.063 Uiso calc U R 1
C C54 -0.0395(4) 0.2292(2) 0.20369(17) 0.0383(9) Uani d . . 1
H H54 -0.0905 0.2789 0.2072 0.046 Uiso calc U R 1
C C55 -0.1387(4) 0.1813(2) 0.1548(2) 0.0643(12) Uani d . . 1
H H55A -0.1113 0.1275 0.1575 0.096 Uiso calc U R 1
H H55B -0.1261 0.1994 0.1142 0.096 Uiso calc U R 1
H H55C -0.2424 0.1862 0.1613 0.096 Uiso calc U R 1
C C56 -0.0316(4) 0.1942(2) 0.26688(19) 0.0547(11) Uani d . . 1
H H56A -0.1312 0.1909 0.2788 0.082 Uiso calc U R 1
H H56B 0.0323 0.2265 0.297 0.082 Uiso calc U R 1
H H56C 0.0092 0.1429 0.2653 0.082 Uiso calc U R 1
C C61 0.2175(4) 0.55249(17) 0.38890(16) 0.0325(8) Uani d . . 1
H H61 0.3139 0.577 0.4073 0.039 Uiso calc U R 1
C C62 0.1991(4) 0.56697(19) 0.32012(16) 0.0400(9) Uani d . . 1
H H62A 0.0993 0.5507 0.3015 0.06 Uiso calc U R 1
H H62B 0.2724 0.5378 0.301 0.06 Uiso calc U R 1
H H62C 0.214 0.6216 0.3139 0.06 Uiso calc U R 1
C C63 0.0951(4) 0.5915(2) 0.41909(19) 0.0516(11) Uani d . . 1
H H63A 0.095 0.6461 0.4104 0.077 Uiso calc U R 1
H H63B 0.1132 0.5853 0.4634 0.077 Uiso calc U R 1
H H63C -0.0012 0.5681 0.4027 0.077 Uiso calc U R 1
C C64 0.1978(3) 0.43324(18) 0.47906(14) 0.0291(7) Uani d . . 1
H H64 0.1003 0.4558 0.4846 0.035 Uiso calc U R 1
C C65 0.3160(4) 0.4721(2) 0.52610(16) 0.0533(11) Uani d . . 1
H H65A 0.2891 0.4661 0.5672 0.08 Uiso calc U R 1
H H65B 0.3231 0.5267 0.5178 0.08 Uiso calc U R 1
H H65C 0.4117 0.4486 0.5235 0.08 Uiso calc U R 1
C C66 0.1872(4) 0.3481(2) 0.48952(17) 0.0453(10) Uani d . . 1
H H66A 0.2823 0.3248 0.4851 0.068 Uiso calc U R 1
H H66B 0.1095 0.3245 0.4594 0.068 Uiso calc U R 1
H H66C 0.163 0.3401 0.5308 0.068 Uiso calc U R 1
C C67 0.0611(3) 0.40928(18) 0.35292(15) 0.0310(8) Uani d . . 1
C C71 0.6054(3) 0.42095(18) 0.31096(14) 0.0289(7) Uani d . . 1
H H71 0.685 0.4208 0.3469 0.035 Uiso calc U R 1
C C72 0.6624(4) 0.3782(2) 0.25753(17) 0.0476(10) Uani d . . 1
H H72A 0.5853 0.3763 0.2219 0.071 Uiso calc U R 1
H H72B 0.6877 0.326 0.2693 0.071 Uiso calc U R 1
H H72C 0.7507 0.4049 0.2472 0.071 Uiso calc U R 1
C C73 0.5748(4) 0.50316(19) 0.29610(17) 0.0436(9) Uani d . . 1
H H73A 0.6664 0.5288 0.288 0.065 Uiso calc U R 1
H H73B 0.538 0.5292 0.3308 0.065 Uiso calc U R 1
H H73C 0.5002 0.505 0.2598 0.065 Uiso calc U R 1
C C74 0.5168(4) 0.28140(18) 0.36306(15) 0.0307(8) Uani d . . 1
H H74 0.5732 0.2575 0.3318 0.037 Uiso calc U R 1
C C75 0.6245(4) 0.2950(2) 0.42181(17) 0.0505(10) Uani d . . 1
H H75A 0.5759 0.3244 0.4516 0.076 Uiso calc U R 1
H H75B 0.7119 0.3236 0.4128 0.076 Uiso calc U R 1
H H75C 0.6547 0.2457 0.4387 0.076 Uiso calc U R 1
C C76 0.3917(4) 0.22610(19) 0.37226(17) 0.0437(9) Uani d . . 1
H H76A 0.4333 0.179 0.3895 0.066 Uiso calc U R 1
H H76B 0.3313 0.2141 0.3328 0.066 Uiso calc U R 1
H H76C 0.33 0.2496 0.4004 0.066 Uiso calc U R 1

loop_
_atom_site_aniso_label
_atom_site_aniso_U_11
_atom_site_aniso_U_22
_atom_site_aniso_U_33
_atom_site_aniso_U_12
_atom_site_aniso_U_13
_atom_site_aniso_U_23
Zn1 0.0263(2) 0.0293(2) 0.0210(2) -0.00064(16) 0.00557(15) -0.00353(16)
Zn2 0.0250(2) 0.0281(2) 0.0236(2) -0.00010(16) 0.00001(15) -0.00195(16)
P1 0.0150(4) 0.0260(4) 0.0234(4) -0.0025(3) 0.0017(3) -0.0025(3)
P2 0.0175(4) 0.0255(4) 0.0185(4) -0.0032(3) 0.0019(3) 0.0006(3)
P3 0.0256(4) 0.0286(5) 0.0230(5) 0.0003(4) 0.0037(3) -0.0009(4)
P4 0.0250(4) 0.0256(4) 0.0245(5) 0.0017(3) 0.0028(3) -0.0014(4)
P5 0.0271(4) 0.0274(5) 0.0260(5) -0.0013(4) 0.0006(4) 0.0016(4)
P6 0.0273(4) 0.0240(4) 0.0256(5) -0.0025(3) 0.0023(3) 0.0008(4)
P7 0.0187(4) 0.0251(4) 0.0269(5) 0.0014(3) 0.0035(3) -0.0019(4)
P8 0.0196(4) 0.0247(4) 0.0217(4) 0.0038(3) 0.0028(3) 0.0005(3)
N1 0.0154(12) 0.0295(14) 0.0218(14) -0.0043(11) 0.0027(10) -0.0032(11)
N2 0.0353(15) 0.0283(15) 0.0238(15) 0.0003(12) 0.0056(12) -0.0030(12)
N3 0.0357(16) 0.0273(15) 0.0250(15) -0.0041(12) -0.0024(12) 0.0014(12)
N4 0.0166(13) 0.0304(14) 0.0222(14) 0.0026(11) 0.0009(10) -0.0033(11)
O1 0.0219(12) 0.0519(15) 0.0372(15) -0.0043(11) 0.0086(10) -0.0161(12)
O2 0.0149(13) 0.107(2) 0.0562(18) -0.0076(14) 0.0077(12) -0.0315(17)
O3 0.0683(17) 0.0329(13) 0.0245(14) 0.0097(12) 0.0177(12) 0.0015(11)
O4 0.096(2) 0.0317(14) 0.0413(16) 0.0140(14) 0.0248(15) 0.0072(12)
O5 0.0609(17) 0.0286(13) 0.0309(14) -0.0052(12) -0.0051(12) 0.0022(11)
O6 0.083(2) 0.0274(14) 0.0412(16) 0.0088(13) 0.0033(14) 0.0065(12)
O7 0.0210(12) 0.0510(15) 0.0366(15) 0.0026(11) 0.0029(10) -0.0122(12)
O8 0.0190(13) 0.102(2) 0.0489(17) -0.0003(14) 0.0083(11) -0.0237(16)
C1 0.0242(17) 0.0271(18) 0.041(2) -0.0025(14) 0.0012(15) -0.0010(15)
C2 0.037(2) 0.037(2) 0.069(3) -0.0108(17) -0.0045(19) -0.003(2)
C3 0.038(2) 0.037(2) 0.049(2) -0.0030(17) 0.0071(17) 0.0142(18)
C4 0.0201(16) 0.0353(19) 0.0293(19) -0.0024(14) -0.0004(13) -0.0002(15)
C5 0.044(2) 0.039(2) 0.044(2) -0.0093(17) -0.0130(18) 0.0099(18)
C6 0.048(2) 0.082(3) 0.024(2) 0.007(2) 0.0008(17) -0.010(2)
C7 0.0198(17) 0.040(2) 0.038(2) -0.0012(15) 0.0102(15) -0.0059(17)
C11 0.0155(15) 0.0393(19) 0.0221(17) 0.0012(14) 0.0006(12) 0.0005(14)
C12 0.028(2) 0.066(3) 0.046(2) 0.0041(18) -0.0113(17) -0.005(2)
C13 0.035(2) 0.044(2) 0.044(2) 0.0126(17) 0.0044(17) 0.0110(18)
C14 0.0307(18) 0.0321(18) 0.0286(19) -0.0122(15) -0.0002(14) 0.0041(15)
C15 0.067(3) 0.050(2) 0.043(2) -0.012(2) 0.021(2) 0.0139(19)
C16 0.056(2) 0.0289(19) 0.045(2) -0.0053(17) -0.0028(19) 0.0080(17)
C21 0.0312(19) 0.044(2) 0.039(2) -0.0034(16) 0.0080(16) 0.0088(17)
C22 0.054(3) 0.067(3) 0.062(3) -0.002(2) 0.017(2) 0.010(2)
C23 0.040(2) 0.111(4) 0.067(3) -0.030(3) -0.009(2) 0.034(3)
C24 0.0275(18) 0.043(2) 0.034(2) 0.0017(16) -0.0003(15) 0.0049(16)
C25 0.057(3) 0.082(3) 0.032(2) -0.002(2) -0.0135(19) -0.017(2)
C26 0.030(2) 0.069(3) 0.063(3) -0.0052(19) -0.0037(19) 0.015(2)
C27 0.040(2) 0.0280(19) 0.029(2) -0.0011(15) 0.0077(15) -0.0011(15)
C31 0.0295(19) 0.039(2) 0.045(2) 0.0100(16) 0.0010(16) 0.0023(17)
C32 0.047(3) 0.063(3) 0.077(3) 0.012(2) -0.010(2) 0.029(2)
C33 0.053(3) 0.126(4) 0.083(4) 0.045(3) 0.006(3) -0.037(3)
C34 0.040(2) 0.0274(18) 0.032(2) -0.0037(15) 0.0078(15) 0.0018(15)
C35 0.080(3) 0.042(2) 0.079(3) -0.021(2) 0.030(3) -0.029(2)
C36 0.033(2) 0.045(2) 0.054(3) -0.0119(17) 0.0076(18) -0.0050(19)
C41 0.048(2) 0.0315(19) 0.031(2) -0.0006(16) 0.0152(17) -0.0018(16)
C42 0.034(2) 0.048(2) 0.074(3) -0.0024(18) 0.016(2) -0.004(2)
C43 0.075(3) 0.049(2) 0.047(3) 0.007(2) 0.033(2) 0.011(2)
C44 0.033(2) 0.053(2) 0.059(3) -0.0029(18) -0.0063(18) 0.022(2)
C45 0.083(4) 0.088(4) 0.062(3) -0.026(3) -0.036(3) 0.013(3)
C46 0.030(2) 0.086(3) 0.104(4) 0.008(2) 0.009(2) 0.046(3)
C47 0.0337(19) 0.0274(18) 0.032(2) 0.0014(15) 0.0092(15) 0.0025(15)
C51 0.042(2) 0.0249(17) 0.031(2) 0.0009(15) 0.0034(15) 0.0036(15)
C52 0.066(3) 0.036(2) 0.076(3) 0.003(2) 0.002(2) -0.025(2)
C53 0.041(2) 0.038(2) 0.046(2) 0.0090(17) 0.0042(17) -0.0058(18)
C54 0.0275(19) 0.037(2) 0.050(2) -0.0076(15) 0.0050(16) 0.0029(18)
C55 0.043(2) 0.071(3) 0.076(3) -0.022(2) -0.001(2) -0.001(3)
C56 0.050(3) 0.057(3) 0.061(3) -0.010(2) 0.023(2) 0.017(2)
C61 0.0273(18) 0.0244(17) 0.047(2) 0.0003(14) 0.0099(16) -0.0002(16)
C62 0.042(2) 0.0301(19) 0.049(2) 0.0079(16) 0.0062(18) 0.0101(17)
C63 0.052(2) 0.032(2) 0.077(3) 0.0126(18) 0.028(2) 0.003(2)
C64 0.0248(17) 0.0367(19) 0.0275(19) 0.0025(15) 0.0098(14) -0.0019(15)
C65 0.046(2) 0.084(3) 0.029(2) -0.009(2) 0.0055(18) -0.009(2)
C66 0.057(3) 0.046(2) 0.038(2) 0.0130(19) 0.0225(19) 0.0099(18)
C67 0.0225(17) 0.0335(19) 0.036(2) 0.0013(14) 0.0018(15) -0.0022(16)
C71 0.0195(16) 0.0389(19) 0.0282(19) -0.0022(14) 0.0031(13) 0.0023(15)
C72 0.039(2) 0.062(3) 0.046(2) -0.0056(19) 0.0219(18) -0.006(2)
C73 0.038(2) 0.043(2) 0.051(2) -0.0079(17) 0.0068(18) 0.0097(19)
C74 0.0354(19) 0.0309(18) 0.0266(19) 0.0146(15) 0.0048(14) 0.0041(15)
C75 0.052(2) 0.052(2) 0.045(2) 0.017(2) -0.0074(19) 0.015(2)
C76 0.059(3) 0.0286(19) 0.046(2) 0.0034(18) 0.0154(19) 0.0073(17)

loop_
_atom_type_symbol
_atom_type_description
_atom_type_scat_dispersion_real
_atom_type_scat_dispersion_imag
_atom_type_scat_source
C C 0.0033 0.0016 'International Tables Vol C Tables 4.2.6.8 and 6.1.1.4'
H H 0.0000 0.0000 'International Tables Vol C Tables 4.2.6.8 and 6.1.1.4'
N N 0.0061 0.0033 'International Tables Vol C Tables 4.2.6.8 and 6.1.1.4'
O O 0.0106 0.0060 'International Tables Vol C Tables 4.2.6.8 and 6.1.1.4'
P P 0.1023 0.0942 'International Tables Vol C Tables 4.2.6.8 and 6.1.1.4'
Zn Zn 0.2839 1.4301 'International Tables Vol C Tables 4.2.6.8 and 6.1.1.4'

loop_
_geom_angle_atom_site_label_1
_geom_angle_atom_site_label_2
_geom_angle_atom_site_label_3
_geom_angle
O3 Zn1 O1 102.48(10)
O3 Zn1 P4 101.62(6)
O1 Zn1 P4 103.90(6)
O3 Zn1 P2 108.49(6)
O1 Zn1 P2 100.53(6)
P4 Zn1 P2 135.66(3)
O5 Zn2 O7 102.11(10)
O5 Zn2 P8 107.96(7)
O7 Zn2 P8 100.57(7)
O5 Zn2 P6 101.50(7)
O7 Zn2 P6 103.86(7)
P8 Zn2 P6 136.40(3)
N1 P1 C4 110.64(14)
N1 P1 C1 111.45(14)
C4 P1 C1 108.24(15)
N1 P1 C7 118.78(14)
C4 P1 C7 103.68(15)
C1 P1 C7 103.28(15)
N1 P2 C11 108.25(13)
N1 P2 C14 106.06(14)
C11 P2 C14 102.82(15)
N1 P2 Zn1 109.02(9)
C11 P2 Zn1 116.17(10)
C14 P2 Zn1 113.89(10)
N2 P3 C24 109.89(16)
N2 P3 C21 110.43(15)
C24 P3 C21 108.37(16)
N2 P3 C27 119.53(15)
C24 P3 C27 102.55(15)
C21 P3 C27 105.39(16)
N2 P4 C34 106.28(15)
N2 P4 C31 108.16(15)
C34 P4 C31 107.93(16)
N2 P4 Zn1 109.40(9)
C34 P4 Zn1 116.14(10)
C31 P4 Zn1 108.67(11)
N3 P5 C44 111.98(16)
N3 P5 C41 109.79(15)
C44 P5 C41 108.76(18)
N3 P5 C47 120.00(15)
C44 P5 C47 102.85(17)
C41 P5 C47 102.63(15)
N3 P6 C54 108.93(15)
N3 P6 C51 105.93(14)
C54 P6 C51 107.66(16)
N3 P6 Zn2 109.74(10)
C54 P6 Zn2 107.56(12)
C51 P6 Zn2 116.82(11)
N4 P7 C64 110.63(14)
N4 P7 C61 111.76(14)
C64 P7 C61 107.89(15)
N4 P7 C67 119.03(13)
C64 P7 C67 103.84(15)
C61 P7 C67 102.83(15)
N4 P8 C71 108.05(13)
N4 P8 C74 106.42(14)
C71 P8 C74 103.08(14)
N4 P8 Zn2 109.30(9)
C71 P8 Zn2 115.80(11)
C74 P8 Zn2 113.61(11)
P1 N1 P2 132.22(15)
P3 N2 P4 131.98(16)
P5 N3 P6 130.58(17)
P7 N4 P8 131.79(16)
C7 O1 Zn1 135.15(19)
C27 O3 Zn1 135.5(2)
C47 O5 Zn2 133.2(2)
C67 O7 Zn2 135.2(2)
C3 C1 C2 110.7(3)
C3 C1 P1 109.3(2)
C2 C1 P1 114.4(2)
C5 C4 C6 110.6(3)
C5 C4 P1 110.6(2)
C6 C4 P1 111.6(2)
O2 C7 O1 127.1(3)
O2 C7 P1 113.5(3)
O1 C7 P1 119.3(2)
C13 C11 C12 110.6(3)
C13 C11 P2 112.3(2)
C12 C11 P2 110.8(2)
C15 C14 C16 111.8(3)
C15 C14 P2 112.3(2)
C16 C14 P2 110.3(2)
C22 C21 C23 110.6(3)
C22 C21 P3 115.6(2)
C23 C21 P3 109.7(3)
C25 C24 C26 111.4(3)
C25 C24 P3 110.6(2)
C26 C24 P3 109.6(2)
O4 C27 O3 127.3(3)
O4 C27 P3 112.6(2)
O3 C27 P3 120.1(2)
C33 C31 C32 113.3(3)
C33 C31 P4 115.4(3)
C32 C31 P4 111.7(2)
C36 C34 C35 109.8(3)
C36 C34 P4 110.5(2)
C35 C34 P4 114.0(2)
C42 C41 C43 111.4(3)
C42 C41 P5 109.5(3)
C43 C41 P5 114.3(2)
C45 C44 C46 112.1(4)
C45 C44 P5 111.3(3)
C46 C44 P5 109.8(3)
O6 C47 O5 126.6(3)
O6 C47 P5 114.1(3)
O5 C47 P5 119.2(2)
C53 C51 C52 110.4(3)
C53 C51 P6 109.6(2)
C52 C51 P6 114.4(2)
C55 C54 C56 111.8(3)
C55 C54 P6 116.5(3)
C56 C54 P6 110.7(2)
C62 C61 C63 110.6(3)
C62 C61 P7 109.8(2)
C63 C61 P7 114.5(2)
C66 C64 C65 110.8(3)
C66 C64 P7 110.5(2)
C65 C64 P7 111.8(2)
O8 C67 O7 127.2(3)
O8 C67 P7 113.8(2)
O7 C67 P7 118.9(2)
C73 C71 C72 111.0(3)
C73 C71 P8 111.9(2)
C72 C71 P8 110.6(2)
C76 C74 C75 111.6(3)
C76 C74 P8 110.3(2)
C75 C74 P8 111.9(2)

loop_
_geom_bond_atom_site_label_1
_geom_bond_atom_site_label_2
_geom_bond_distance
Zn1 O3 1.987(2)
Zn1 O1 2.003(2)
Zn1 P4 2.3408(8)
Zn1 P2 2.3432(8)
Zn2 O5 1.982(2)
Zn2 O7 2.001(2)
Zn2 P8 2.3387(9)
Zn2 P6 2.3397(9)
P1 N1 1.577(2)
P1 C4 1.815(3)
P1 C1 1.827(3)
P1 C7 1.877(3)
P2 N1 1.632(2)
P2 C11 1.833(3)
P2 C14 1.843(3)
P3 N2 1.582(3)
P3 C24 1.814(3)
P3 C21 1.830(3)
P3 C27 1.884(3)
P4 N2 1.624(3)
P4 C34 1.835(3)
P4 C31 1.842(3)
P5 N3 1.581(3)
P5 C44 1.814(4)
P5 C41 1.823(3)
P5 C47 1.881(3)
P6 N3 1.632(3)
P6 C54 1.835(3)
P6 C51 1.840(3)
P7 N4 1.581(2)
P7 C64 1.818(3)
P7 C61 1.828(3)
P7 C67 1.876(3)
P8 N4 1.636(2)
P8 C71 1.837(3)
P8 C74 1.839(3)
O1 C7 1.263(4)
O2 C7 1.218(4)
O3 C27 1.256(4)
O4 C27 1.224(4)
O5 C47 1.270(4)
O6 C47 1.224(4)
O7 C67 1.275(4)
O8 C67 1.217(4)
C1 C3 1.536(5)
C1 C2 1.537(4)
C4 C5 1.521(4)
C4 C6 1.533(4)
C11 C13 1.514(4)
C11 C12 1.534(4)
C14 C15 1.521(4)
C14 C16 1.525(4)
C21 C22 1.511(5)
C21 C23 1.524(5)
C24 C25 1.525(5)
C24 C26 1.530(5)
C31 C33 1.518(5)
C31 C32 1.529(5)
C34 C36 1.521(4)
C34 C35 1.531(5)
C41 C42 1.531(5)
C41 C43 1.532(5)
C44 C45 1.531(5)
C44 C46 1.535(5)
C51 C53 1.524(5)
C51 C52 1.528(5)
C54 C55 1.529(5)
C54 C56 1.533(5)
C61 C62 1.534(5)
C61 C63 1.535(4)
C64 C66 1.518(4)
C64 C65 1.526(5)
C71 C73 1.508(4)
C71 C72 1.532(4)
C74 C76 1.520(5)
C74 C75 1.526(5)

loop_
_geom_torsion_atom_site_label_1
_geom_torsion_atom_site_label_2
_geom_torsion_atom_site_label_3
_geom_torsion_atom_site_label_4
_geom_torsion
C4 P1 N1 P2 137.6(2)
C1 P1 N1 P2 -102.0(2)
C7 P1 N1 P2 17.9(3)
C11 P2 N1 P1 128.6(2)
C14 P2 N1 P1 -121.6(2)
Zn1 P2 N1 P1 1.4(2)
C24 P3 N2 P4 134.5(2)
C21 P3 N2 P4 -106.0(2)
C27 P3 N2 P4 16.4(3)
C34 P4 N2 P3 -139.9(2)
C31 P4 N2 P3 104.4(2)
Zn1 P4 N2 P3 -13.8(2)
C44 P5 N3 P6 -111.4(2)
C41 P5 N3 P6 127.7(2)
C47 P5 N3 P6 9.3(3)
C54 P6 N3 P5 99.7(2)
C51 P6 N3 P5 -144.7(2)
Zn2 P6 N3 P5 -17.8(2)
C64 P7 N4 P8 137.4(2)
C61 P7 N4 P8 -102.4(2)
C67 P7 N4 P8 17.3(3)
C71 P8 N4 P7 129.5(2)
C74 P8 N4 P7 -120.3(2)
Zn2 P8 N4 P7 2.7(2)
N1 P1 C1 C3 74.7(2)
C4 P1 C1 C3 -163.4(2)
C7 P1 C1 C3 -53.9(2)
N1 P1 C1 C2 -160.6(2)
C4 P1 C1 C2 -38.7(3)
C7 P1 C1 C2 70.8(3)
N1 P1 C4 C5 -64.4(3)
C1 P1 C4 C5 173.2(2)
C7 P1 C4 C5 64.0(3)
N1 P1 C4 C6 59.2(3)
C1 P1 C4 C6 -63.1(3)
C7 P1 C4 C6 -172.3(3)
Zn1 O1 C7 O2 -179.2(3)
Zn1 O1 C7 P1 3.3(5)
N1 P1 C7 O2 160.3(3)
C4 P1 C7 O2 37.1(3)
C1 P1 C7 O2 -75.7(3)
N1 P1 C7 O1 -21.9(3)
C4 P1 C7 O1 -145.0(3)
C1 P1 C7 O1 102.1(3)
N1 P2 C11 C13 -56.2(3)
C14 P2 C11 C13 -168.2(2)
Zn1 P2 C11 C13 66.8(2)
N1 P2 C11 C12 179.6(2)
C14 P2 C11 C12 67.7(3)
Zn1 P2 C11 C12 -57.4(3)
N1 P2 C14 C15 -48.2(3)
C11 P2 C14 C15 65.4(3)
Zn1 P2 C14 C15 -168.1(2)
N1 P2 C14 C16 77.3(2)
C11 P2 C14 C16 -169.2(2)
Zn1 P2 C14 C16 -42.6(3)
N2 P3 C21 C22 -164.0(3)
C24 P3 C21 C22 -43.6(3)
C27 P3 C21 C22 65.6(3)
N2 P3 C21 C23 70.2(3)
C24 P3 C21 C23 -169.3(3)
C27 P3 C21 C23 -60.1(3)
N2 P3 C24 C25 53.5(3)
C21 P3 C24 C25 -67.2(3)
C27 P3 C24 C25 -178.3(3)
N2 P3 C24 C26 -69.7(3)
C21 P3 C24 C26 169.5(3)
C27 P3 C24 C26 58.4(3)
Zn1 O3 C27 O4 172.9(3)
Zn1 O3 C27 P3 -8.5(5)
N2 P3 C27 O4 175.0(2)
C24 P3 C27 O4 53.3(3)
C21 P3 C27 O4 -60.1(3)
N2 P3 C27 O3 -3.8(4)
C24 P3 C27 O3 -125.6(3)
C21 P3 C27 O3 121.1(3)
N2 P4 C31 C33 44.5(4)
C34 P4 C31 C33 -70.1(4)
Zn1 P4 C31 C33 163.2(3)
N2 P4 C31 C32 175.8(3)
C34 P4 C31 C32 61.2(3)
Zn1 P4 C31 C32 -65.5(3)
N2 P4 C34 C36 79.0(3)
C31 P4 C34 C36 -165.2(2)
Zn1 P4 C34 C36 -42.9(3)
N2 P4 C34 C35 -45.2(3)
C31 P4 C34 C35 70.6(3)
Zn1 P4 C34 C35 -167.1(2)
N3 P5 C41 C42 -71.6(3)
C44 P5 C41 C42 165.5(2)
C47 P5 C41 C42 57.1(3)
N3 P5 C41 C43 162.7(3)
C44 P5 C41 C43 39.8(3)
C47 P5 C41 C43 -68.6(3)
N3 P5 C44 C45 -56.6(3)
C41 P5 C44 C45 64.9(3)
C47 P5 C44 C45 173.2(3)
N3 P5 C44 C46 68.1(3)
C41 P5 C44 C46 -170.3(3)
C47 P5 C44 C46 -62.0(3)
Zn2 O5 C47 O6 156.8(3)
Zn2 O5 C47 P5 -27.9(4)
N3 P5 C47 O6 -168.2(2)
C44 P5 C47 O6 -43.1(3)
C41 P5 C47 O6 69.8(3)
N3 P5 C47 O5 15.9(3)
C44 P5 C47 O5 140.9(3)
C41 P5 C47 O5 -106.1(3)
N3 P6 C51 C53 76.3(3)
C54 P6 C51 C53 -167.3(2)
Zn2 P6 C51 C53 -46.2(3)
N3 P6 C51 C52 -48.3(3)
C54 P6 C51 C52 68.1(3)
Zn2 P6 C51 C52 -170.8(2)
N3 P6 C54 C55 45.2(3)
C51 P6 C54 C55 -69.2(3)
Zn2 P6 C54 C55 164.1(3)
N3 P6 C54 C56 174.4(2)
C51 P6 C54 C56 60.0(3)
Zn2 P6 C54 C56 -66.7(3)
N4 P7 C61 C62 74.8(2)
C64 P7 C61 C62 -163.4(2)
C67 P7 C61 C62 -54.0(2)
N4 P7 C61 C63 -160.1(3)
C64 P7 C61 C63 -38.2(3)
C67 P7 C61 C63 71.1(3)
N4 P7 C64 C66 -65.1(3)
C61 P7 C64 C66 172.4(2)
C67 P7 C64 C66 63.7(3)
N4 P7 C64 C65 58.8(3)
C61 P7 C64 C65 -63.7(3)
C67 P7 C64 C65 -172.4(2)
Zn2 O7 C67 O8 -176.5(3)
Zn2 O7 C67 P7 5.7(4)
N4 P7 C67 O8 158.7(3)
C64 P7 C67 O8 35.2(3)
C61 P7 C67 O8 -77.2(3)
N4 P7 C67 O7 -23.3(3)
C64 P7 C67 O7 -146.8(3)
C61 P7 C67 O7 100.9(3)
N4 P8 C71 C73 -56.4(3)
C74 P8 C71 C73 -168.7(2)
Zn2 P8 C71 C73 66.6(3)
N4 P8 C71 C72 179.4(2)
C74 P8 C71 C72 67.0(3)
Zn2 P8 C71 C72 -57.7(3)
N4 P8 C74 C76 77.1(2)
C71 P8 C74 C76 -169.4(2)
Zn2 P8 C74 C76 -43.3(3)
N4 P8 C74 C75 -47.9(3)
C71 P8 C74 C75 65.7(3)
Zn2 P8 C74 C75 -168.2(2)
